data_7108531
loop_
_publ_author_name
'Xin He'
'Cai-Yan Gao'
'Liang Zhao'
'Mei-Xiang Wang'

_publ_section_title
;
 Designed synthesis of a metal cluster-pillared coordination cage
;
_journal_name_full Chem.Commun.
_journal_page_first 10877
_journal_paper_doi 10.1039/c2cc36250c
_journal_volume 48
_journal_year 2012
_chemical_formula_sum 'C189 H180 Ag15 F27 N48 O30 S9'
_chemical_formula_weight 6023.40
_chemical_name_systematic
;
?
;
_space_group_IT_number 167
_symmetry_cell_setting trigonal
_symmetry_space_group_name_Hall '-R 3 2"c'
_symmetry_space_group_name_H-M 'R -3 c :H'
_atom_sites_solution_hydrogens geom
_atom_sites_solution_primary direct
_atom_sites_solution_secondary difmap
_audit_creation_method SHELXL-97
_cell_angle_alpha 90.00
_cell_angle_beta 90.00
_cell_angle_gamma 120.00
_cell_formula_units_Z 12
_cell_length_a 22.115(3)
_cell_length_b 22.115(3)
_cell_length_c 178.02(4)
_cell_measurement_reflns_used 19808
_cell_measurement_temperature 173(2)
_cell_measurement_theta_max 25.3498
_cell_measurement_theta_min 7.5446
_cell_volume 75400(2)
_computing_cell_refinement 'CrystalClear (Rigaku Inc., 2008)'
_computing_data_collection 'CrystalClear (Rigaku Inc., 2008)'
_computing_data_reduction 'CrystalClear (Rigaku Inc., 2008)'
_computing_molecular_graphics
;
Mercury: visualization and analysis of crystal structures, C. F. Macrae,
P. R. Edgington, P. McCabe, E. Pidcock, G. P. Shields, R. Taylor,
M. Towler and J. van de Streek, J. Appl. Cryst., 39, 453-457, 2006.
;
_computing_publication_material 'SHELX-97 (Sheldrick, 1997)'
_computing_structure_refinement 'SHELX-97 (Sheldrick, 1997)'
_computing_structure_solution 'SHELX-97 (Sheldrick, 1997)'
_diffrn_ambient_temperature 173(2)
_diffrn_measured_fraction_theta_full 0.975
_diffrn_measured_fraction_theta_max 0.975
_diffrn_measurement_device_type 'MM007HF + CCD (Saturn724+)'
_diffrn_measurement_method '\w scans at fixed \c = 45\%'
_diffrn_radiation_monochromator Confocal
_diffrn_radiation_source 'Rotating Anode'
_diffrn_radiation_type MoK\a
_diffrn_radiation_wavelength 0.71073
_diffrn_reflns_av_R_equivalents 0.1004
_diffrn_reflns_av_sigmaI/netI 0.0716
_diffrn_reflns_limit_h_max 25
_diffrn_reflns_limit_h_min -24
_diffrn_reflns_limit_k_max 26
_diffrn_reflns_limit_k_min -26
_diffrn_reflns_limit_l_max 210
_diffrn_reflns_limit_l_min -124
_diffrn_reflns_number 68217
_diffrn_reflns_theta_full 25.01
_diffrn_reflns_theta_max 25.01
_diffrn_reflns_theta_min 0.69
_exptl_absorpt_coefficient_mu 1.302
_exptl_absorpt_correction_T_max 1.0000
_exptl_absorpt_correction_T_min 0.4334
_exptl_absorpt_correction_type multi-scan
_exptl_crystal_colour yellow
_exptl_crystal_density_diffrn 1.592
_exptl_crystal_density_method 'not measured'
_exptl_crystal_description block
_exptl_crystal_F_000 35784
_exptl_crystal_size_max 0.27
_exptl_crystal_size_mid 0.15
_exptl_crystal_size_min 0.15
_refine_diff_density_max 0.717
_refine_diff_density_min -0.560
_refine_diff_density_rms 0.135
_refine_ls_extinction_method none
_refine_ls_goodness_of_fit_ref 1.065
_refine_ls_hydrogen_treatment constr
_refine_ls_matrix_type full
_refine_ls_number_parameters 872
_refine_ls_number_reflns 14445
_refine_ls_number_restraints 12
_refine_ls_restrained_S_all 1.065
_refine_ls_R_factor_all 0.0835
_refine_ls_R_factor_gt 0.0652
_refine_ls_shift/su_max 0.001
_refine_ls_shift/su_mean 0.000
_refine_ls_structure_factor_coef Fsqd
_refine_ls_weighting_details 'calc w=1/[\s^2^(Fo^2^)+(0.0950P)^2^+275.7957P] where P=(Fo^2^+2Fc^2^)/3'
_refine_ls_weighting_scheme calc
_refine_ls_wR_factor_gt 0.1741
_refine_ls_wR_factor_ref 0.1864
_reflns_number_gt 11208
_reflns_number_total 14445
_reflns_threshold_expression >2sigma(I)
_cod_data_source_file c2cc36250c.txt
_cod_data_source_block Complex4
_cod_original_cell_volume 75395(21)
_cod_original_sg_symbol_H-M R-3c
_cod_database_code 7108531

loop_
_symmetry_equiv_pos_as_xyz
'x, y, z'
'-y, x-y, z'
'-x+y, -x, z'
'y, x, -z+1/2'
'x-y, -y, -z+1/2'
'-x, -x+y, -z+1/2'
'x+2/3, y+1/3, z+1/3'
'-y+2/3, x-y+1/3, z+1/3'
'-x+y+2/3, -x+1/3, z+1/3'
'y+2/3, x+1/3, -z+5/6'
'x-y+2/3, -y+1/3, -z+5/6'
'-x+2/3, -x+y+1/3, -z+5/6'
'x+1/3, y+2/3, z+2/3'
'-y+1/3, x-y+2/3, z+2/3'
'-x+y+1/3, -x+2/3, z+2/3'
'y+1/3, x+2/3, -z+7/6'
'x-y+1/3, -y+2/3, -z+7/6'
'-x+1/3, -x+y+2/3, -z+7/6'
'-x, -y, -z'
'y, -x+y, -z'
'x-y, x, -z'
'-y, -x, z-1/2'
'-x+y, y, z-1/2'
'x, x-y, z-1/2'
'-x+2/3, -y+1/3, -z+1/3'
'y+2/3, -x+y+1/3, -z+1/3'
'x-y+2/3, x+1/3, -z+1/3'
'-y+2/3, -x+1/3, z-1/6'
'-x+y+2/3, y+1/3, z-1/6'
'x+2/3, x-y+1/3, z-1/6'
'-x+1/3, -y+2/3, -z+2/3'
'y+1/3, -x+y+2/3, -z+2/3'
'x-y+1/3, x+2/3, -z+2/3'
'-y+1/3, -x+2/3, z+1/6'
'-x+y+1/3, y+2/3, z+1/6'
'x+1/3, x-y+2/3, z+1/6'

loop_
_atom_site_label
_atom_site_type_symbol
_atom_site_fract_x
_atom_site_fract_y
_atom_site_fract_z
_atom_site_U_iso_or_equiv
_atom_site_adp_type
_atom_site_occupancy
_atom_site_symmetry_multiplicity
_atom_site_calc_flag
_atom_site_refinement_flags
_atom_site_disorder_assembly
_atom_site_disorder_group
Ag1 Ag 0.40545(3) 0.94179(3) 0.019045(2) 0.04501(16) Uani 1 1 d . . .
Ag2 Ag 0.29788(3) 0.90390(4) 0.030033(3) 0.06093(19) Uani 1 1 d . . .
Ag3 Ag 0.40902(3) 0.90115(3) 0.039726(3) 0.05559(18) Uani 1 1 d . . .
Ag4 Ag 0.41347(3) 0.97206(3) 0.054153(3) 0.05940(19) Uani 1 1 d . . .
Ag5 Ag 0.36128(3) 0.84800(4) 0.064470(3) 0.0645(2) Uani 1 1 d . . .
N1 N 0.4258(3) 1.0120(3) 0.00914(3) 0.0442(13) Uani 1 1 d . . .
C1 C 0.4744(4) 1.0795(4) 0.01005(3) 0.0431(15) Uani 1 1 d . . .
C2 C 0.5069(4) 1.1240(4) 0.00395(3) 0.0506(17) Uani 1 1 d . . .
H2A H 0.5410 1.1704 0.0047 0.061 Uiso 1 1 calc R . .
C3 C 0.4874(4) 1.0975(4) -0.00314(4) 0.059(2) Uani 1 1 d . . .
H3A H 0.5103 1.1253 -0.0073 0.071 Uiso 1 1 calc R . .
C4 C 0.4339(4) 1.0298(4) -0.00419(4) 0.0467(16) Uani 1 1 d . . .
H4A H 0.4181 1.0122 -0.0090 0.056 Uiso 1 1 calc R . .
C5 C 0.4042(4) 0.9887(4) 0.00221(3) 0.0410(15) Uani 1 1 d . . .
N2 N 0.3503(3) 0.9197(3) 0.00133(3) 0.0504(14) Uani 1 1 d . . .
C6 C 0.3337(4) 0.8883(4) -0.00612(4) 0.063(2) Uani 1 1 d . . .
H6A H 0.3709 0.9167 -0.0095 0.094 Uiso 1 1 calc R . .
H6B H 0.2911 0.8850 -0.0079 0.094 Uiso 1 1 calc R . .
H6C H 0.3282 0.8424 -0.0059 0.094 Uiso 1 1 calc R . .
N3 N 0.2703(3) 0.9167(3) 0.01027(3) 0.0432(13) Uani 1 1 d . . .
C7 C 0.3000(4) 0.8831(3) 0.00703(3) 0.0424(15) Uani 1 1 d . . .
C8 C 0.2819(4) 0.8147(4) 0.00868(4) 0.0485(17) Uani 1 1 d . . .
H8A H 0.3049 0.7942 0.0064 0.058 Uiso 1 1 calc R . .
C9 C 0.2292(4) 0.7779(4) 0.01378(3) 0.0466(16) Uani 1 1 d . . .
H9A H 0.2167 0.7323 0.0150 0.056 Uiso 1 1 calc R . .
C10 C 0.1950(4) 0.8094(4) 0.01700(3) 0.0451(15) Uani 1 1 d . . .
H10A H 0.1574 0.7846 0.0202 0.054 Uiso 1 1 calc R . .
C11 C 0.2182(4) 0.8795(4) 0.01530(3) 0.0433(15) Uani 1 1 d . . .
N4 N 0.1879(3) 0.9148(3) 0.01851(3) 0.0441(13) Uani 1 1 d . . .
C12 C 0.1777(5) 0.9643(4) 0.01388(4) 0.065(2) Uani 1 1 d . . .
H12A H 0.2009 0.9707 0.0091 0.097 Uiso 1 1 calc R . .
H12B H 0.1969 1.0083 0.0164 0.097 Uiso 1 1 calc R . .
H12C H 0.1287 0.9460 0.0130 0.097 Uiso 1 1 calc R . .
N5 N 0.1881(3) 0.8790(3) 0.03078(3) 0.0465(13) Uani 1 1 d . . .
C13 C 0.1563(3) 0.8974(3) 0.02551(3) 0.0437(15) Uani 1 1 d . . .
C14 C 0.0950(4) 0.8990(4) 0.02750(4) 0.064(2) Uani 1 1 d . . .
H14A H 0.0724 0.9118 0.0240 0.077 Uiso 1 1 calc R . .
C15 C 0.0695(4) 0.8815(5) 0.03460(4) 0.067(2) Uani 1 1 d . . .
H15A H 0.0307 0.8847 0.0360 0.081 Uiso 1 1 calc R . .
C16 C 0.1018(4) 0.8589(4) 0.03976(4) 0.0510(17) Uani 1 1 d . . .
H16A H 0.0835 0.8450 0.0446 0.061 Uiso 1 1 calc R . .
C17 C 0.1599(4) 0.8575(4) 0.03766(3) 0.0499(17) Uani 1 1 d . . .
N6 N 0.1945(3) 0.8319(3) 0.04226(3) 0.0468(13) Uani 1 1 d . . .
C18 C 0.1855(5) 0.7650(4) 0.04019(4) 0.062(2) Uani 1 1 d . . .
H18A H 0.1756 0.7573 0.0349 0.094 Uiso 1 1 calc R . .
H18B H 0.1474 0.7289 0.0430 0.094 Uiso 1 1 calc R . .
H18C H 0.2275 0.7640 0.0413 0.094 Uiso 1 1 calc R . .
N7 N 0.2026(3) 0.8044(3) 0.05472(3) 0.0494(14) Uani 1 1 d . . .
C19 C 0.2087(4) 0.8529(4) 0.04975(3) 0.0479(16) Uani 1 1 d . . .
C20 C 0.2270(4) 0.9206(4) 0.05175(4) 0.0553(18) Uani 1 1 d . . .
H20A H 0.2290 0.9527 0.0482 0.066 Uiso 1 1 calc R . .
C21 C 0.2420(4) 0.9377(4) 0.05927(4) 0.0586(19) Uani 1 1 d . . .
H21A H 0.2544 0.9826 0.0609 0.070 Uiso 1 1 calc R . .
C22 C 0.2390(4) 0.8913(4) 0.06432(4) 0.0564(19) Uani 1 1 d . . .
H22A H 0.2515 0.9043 0.0693 0.068 Uiso 1 1 calc R . .
C23 C 0.2166(4) 0.8220(4) 0.06194(4) 0.0519(17) Uani 1 1 d . . .
N8 N 0.2096(3) 0.7702(3) 0.06681(3) 0.0582(16) Uani 1 1 d . . .
C24 C 0.1521(5) 0.6981(4) 0.06541(5) 0.070(2) Uani 1 1 d . . .
H24A H 0.1540 0.6671 0.0691 0.104 Uiso 1 1 calc R . .
H24B H 0.1568 0.6837 0.0605 0.104 Uiso 1 1 calc R . .
H24C H 0.1081 0.6967 0.0658 0.104 Uiso 1 1 calc R . .
N9 N 0.3010(4) 0.8281(3) 0.07496(3) 0.0568(16) Uani 1 1 d . . .
C25 C 0.2323(5) 0.7862(4) 0.07428(4) 0.061(2) Uani 1 1 d . . .
C26 C 0.1867(5) 0.7605(5) 0.08025(4) 0.064(2) Uani 1 1 d . . .
H26A H 0.1389 0.7312 0.0796 0.077 Uiso 1 1 calc R . .
C27 C 0.2186(6) 0.7825(5) 0.08750(4) 0.072(2) Uani 1 1 d . . .
H27A H 0.1906 0.7663 0.0918 0.087 Uiso 1 1 calc R . .
C28 C 0.2875(5) 0.8257(5) 0.08834(4) 0.068(2) Uani 1 1 d . . .
H28A H 0.3072 0.8394 0.0931 0.082 Uiso 1 1 calc R . .
C29 C 0.3284(5) 0.8493(5) 0.08194(4) 0.067(2) Uani 1 1 d . . .
N10 N 0.4010(4) 0.8923(4) 0.08248(3) 0.0586(16) Uani 1 1 d . . .
C30 C 0.4413(5) 0.8697(6) 0.08723(5) 0.089(3) Uani 1 1 d . . .
H30A H 0.4900 0.9043 0.0870 0.133 Uiso 1 1 calc R . .
H30B H 0.4348 0.8260 0.0854 0.133 Uiso 1 1 calc R . .
H30C H 0.4251 0.8641 0.0923 0.133 Uiso 1 1 calc R . .
N11 N 0.3999(3) 0.9759(3) 0.07480(3) 0.0573(16) Uani 1 1 d . . .
C31 C 0.4366(4) 0.9470(4) 0.07720(4) 0.061(2) Uani 1 1 d . . .
C32 C 0.5056(5) 0.9694(6) 0.07528(5) 0.080(3) Uani 1 1 d . . .
H32A H 0.5286 0.9472 0.0772 0.096 Uiso 1 1 calc R . .
C33 C 0.5376(6) 1.0238(7) 0.07063(5) 0.095(3) Uani 1 1 d . . .
H33A H 0.5836 1.0399 0.0692 0.115 Uiso 1 1 calc R . .
C34 C 0.5022(5) 1.0565(5) 0.06791(5) 0.083(3) Uani 1 1 d . . .
H34A H 0.5237 1.0948 0.0647 0.100 Uiso 1 1 calc R . .
C35 C 0.4318(4) 1.0290(4) 0.07023(4) 0.0559(19) Uani 1 1 d . . .
N12 N 0.3947(4) 1.0627(3) 0.06806(3) 0.0599(17) Uani 1 1 d . . .
C36 C 0.3474(5) 1.0687(5) 0.07361(4) 0.072(2) Uani 1 1 d . . .
H36A H 0.3410 1.0394 0.0779 0.108 Uiso 1 1 calc R . .
H36B H 0.3030 1.0544 0.0713 0.108 Uiso 1 1 calc R . .
H36C H 0.3678 1.1164 0.0752 0.108 Uiso 1 1 calc R . .
N13 N 0.4231(3) 1.0731(3) 0.05530(3) 0.0543(15) Uani 1 1 d . . .
C37 C 0.4069(4) 1.0990(4) 0.06141(4) 0.057(2) Uani 1 1 d . . .
C38 C 0.3963(5) 1.1564(5) 0.06081(4) 0.077(3) Uani 1 1 d . . .
H38A H 0.3794 1.1709 0.0648 0.093 Uiso 1 1 calc R . .
C39 C 0.4124(7) 1.1899(6) 0.05395(5) 0.109(4) Uani 1 1 d . . .
H39A H 0.4080 1.2294 0.0534 0.130 Uiso 1 1 calc R . .
C40 C 0.4342(6) 1.1680(5) 0.04798(5) 0.085(3) Uani 1 1 d . . .
H40A H 0.4468 1.1929 0.0435 0.102 Uiso 1 1 calc R . .
C41 C 0.4371(5) 1.1090(4) 0.04874(4) 0.068(2) Uani 1 1 d . . .
N14 N 0.4606(4) 1.0794(3) 0.04300(3) 0.0610(17) Uani 1 1 d . . .
C42 C 0.5363(5) 1.1050(6) 0.04313(4) 0.086(3) Uani 1 1 d . . .
H42A H 0.5480 1.0838 0.0391 0.129 Uiso 1 1 calc R . .
H42B H 0.5487 1.0931 0.0479 0.129 Uiso 1 1 calc R . .
H42C H 0.5614 1.1548 0.0425 0.129 Uiso 1 1 calc R . .
N15 N 0.4718(3) 1.0894(3) 0.03009(3) 0.0538(15) Uani 1 1 d . . .
C43 C 0.4284(4) 1.0718(4) 0.03600(4) 0.0507(18) Uani 1 1 d . . .
C44 C 0.3590(4) 1.0477(4) 0.03537(4) 0.0521(18) Uani 1 1 d . . .
H44A H 0.3305 1.0348 0.0396 0.063 Uiso 1 1 calc R . .
C45 C 0.3318(4) 1.0427(4) 0.02819(4) 0.0543(18) Uani 1 1 d . . .
H45A H 0.2846 1.0281 0.0277 0.065 Uiso 1 1 calc R . .
C46 C 0.3729(4) 1.0588(4) 0.02184(4) 0.0538(18) Uani 1 1 d . . .
H46A H 0.3550 1.0543 0.0170 0.065 Uiso 1 1 calc R . .
C47 C 0.4441(4) 1.0825(4) 0.02321(3) 0.0463(16) Uani 1 1 d . . .
N16 N 0.4922(3) 1.1049(3) 0.01737(3) 0.0499(14) Uani 1 1 d . . .
C48 C 0.5660(4) 1.1539(4) 0.01928(4) 0.068(2) Uani 1 1 d . . .
H48A H 0.5943 1.1641 0.0149 0.102 Uiso 1 1 calc R . .
H48B H 0.5814 1.1331 0.0230 0.102 Uiso 1 1 calc R . .
H48C H 0.5704 1.1964 0.0212 0.102 Uiso 1 1 calc R . .
C49 C 0.3645(3) 0.8633(4) 0.02803(3) 0.0426(15) Uani 1 1 d . . .
C50 C 0.3577(3) 0.8054(3) 0.02839(3) 0.0363(14) Uani 1 1 d . . .
C51 C 0.3462(3) 0.7355(3) 0.02858(3) 0.0362(14) Uani 1 1 d . . .
C52 C 0.4017(3) 0.7225(4) 0.02858(3) 0.0409(15) Uani 1 1 d . . .
H52A H 0.4474 0.7597 0.0286 0.049 Uiso 1 1 calc R . .
C53 C 0.3962(4) 0.8727(5) 0.05219(4) 0.0559(19) Uani 1 1 d . . .
C54 C 0.3791(4) 0.8108(4) 0.05179(3) 0.0478(17) Uani 1 1 d . . .
C55 C 0.3577(4) 0.7385(4) 0.05116(3) 0.0499(17) Uani 1 1 d . . .
C56 C 0.2855(4) 0.6904(4) 0.05111(3) 0.0456(16) Uani 1 1 d . . .
H56A H 0.2538 0.7064 0.0511 0.055 Uiso 1 1 calc R . .
S1 S 0.3333 0.6667 0.071150(16) 0.0579(8) Uani 1 3 d S . .
O1 O 0.3747(3) 0.7411(3) 0.06927(3) 0.0727(15) Uani 1 1 d . . .
F11 F 0.3002(3) 0.6980(3) 0.08407(2) 0.0733(12) Uani 1 1 d . . .
C57 C 0.3333 0.6667 0.08130(7) 0.060(3) Uani 1 3 d S . .
S2 S 0.55067(9) 0.94911(10) 0.027660(8) 0.0460(4) Uani 1 1 d . A .
O2 O 0.5395(3) 0.8832(3) 0.02509(3) 0.0614(13) Uani 1 1 d . . .
O3 O 0.5280(3) 0.9483(3) 0.03521(2) 0.0597(13) Uani 1 1 d . . .
O4 O 0.5330(3) 0.9873(3) 0.02233(2) 0.0535(12) Uani 1 1 d . . .
F21 F 0.6739(4) 1.0094(9) 0.02172(3) 0.084(3) Uani 0.95(3) 1 d PD A 1
F22 F 0.6649(3) 1.0655(4) 0.03089(7) 0.095(3) Uani 0.95(3) 1 d PD A 1
F23 F 0.6719(3) 0.9756(6) 0.03297(7) 0.083(3) Uani 0.95(3) 1 d PD A 1
F21' F 0.685(4) 1.039(3) 0.0220(3) 0.01(2) Uiso 0.05(3) 1 d PD A 2
F22' F 0.663(5) 1.051(3) 0.0344(4) 0.05(3) Uiso 0.05(3) 1 d PD A 2
F23' F 0.661(4) 0.950(4) 0.0305(3) 0.01(3) Uiso 0.05(3) 1 d PD A 2
C58 C 0.6448(4) 1.0026(4) 0.02838(4) 0.061(2) Uani 1 1 d D . .
S3 S 0.3333 0.6667 -0.003606(16) 0.0488(7) Uani 1 3 d S . .
O5 O 0.2798(3) 0.5963(3) -0.00541(3) 0.0586(13) Uani 1 1 d . . .
F31 F 0.2710(2) 0.6516(2) 0.00942(2) 0.0646(11) Uani 1 1 d . . .
C59 C 0.3333 0.6667 0.00656(6) 0.045(3) Uani 1 3 d S . .
O9 O 0.2253(6) 1.0485(6) -0.00331(6) 0.141(3) Uani 1 1 d . . .
C61 C 0.183(2) 0.9934(14) -0.00879(10) 0.32(2) Uani 1 1 d . . .
H61A H 0.1886 0.9531 -0.0081 0.379 Uiso 1 1 calc R . .
H61B H 0.1962 1.0105 -0.0139 0.379 Uiso 1 1 calc R . .
C62 C 0.0980(16) 0.9717(16) -0.0071(2) 0.36(3) Uani 1 1 d . . .
H62A H 0.0679 0.9365 -0.0107 0.537 Uiso 1 1 calc R . .
H62B H 0.0934 1.0123 -0.0077 0.537 Uiso 1 1 calc R . .
H62C H 0.0852 0.9540 -0.0021 0.537 Uiso 1 1 calc R . .
C63 C 0.2978(11) 1.0707(12) -0.00180(12) 0.187(10) Uani 1 1 d . . .
H63A H 0.3244 1.0850 -0.0064 0.224 Uiso 1 1 calc R . .
H63B H 0.3016 1.0323 0.0003 0.224 Uiso 1 1 calc R . .
C64 C 0.3258(8) 1.1297(8) 0.00353(9) 0.132(5) Uani 1 1 d . . .
H64A H 0.3742 1.1456 0.0045 0.198 Uiso 1 1 calc R . .
H64B H 0.3002 1.1148 0.0082 0.198 Uiso 1 1 calc R . .
H64C H 0.3211 1.1672 0.0014 0.198 Uiso 1 1 calc R . .

loop_
_atom_site_aniso_label
_atom_site_aniso_U_11
_atom_site_aniso_U_22
_atom_site_aniso_U_33
_atom_site_aniso_U_23
_atom_site_aniso_U_13
_atom_site_aniso_U_12
Ag1 0.0524(3) 0.0482(3) 0.0382(2) 0.0035(2) 0.0020(2) 0.0279(3)
Ag2 0.0605(4) 0.0875(5) 0.0541(3) 0.0100(3) 0.0082(3) 0.0515(4)
Ag3 0.0591(4) 0.0745(4) 0.0347(2) -0.0045(2) 0.0019(2) 0.0345(3)
Ag4 0.0768(4) 0.0591(4) 0.0423(3) -0.0091(2) 0.0078(3) 0.0340(3)
Ag5 0.0693(4) 0.0819(5) 0.0361(3) -0.0068(2) 0.0078(2) 0.0330(4)
N1 0.048(3) 0.044(3) 0.040(3) 0.006(2) 0.005(2) 0.023(3)
C1 0.044(4) 0.050(4) 0.041(3) 0.005(3) 0.009(3) 0.027(4)
C2 0.056(5) 0.046(4) 0.045(3) 0.003(3) 0.007(3) 0.022(4)
C3 0.058(5) 0.072(6) 0.047(4) 0.018(4) 0.011(3) 0.032(5)
C4 0.047(4) 0.055(5) 0.046(3) 0.002(3) 0.001(3) 0.031(4)
C5 0.050(4) 0.046(4) 0.036(3) 0.003(3) 0.002(3) 0.032(4)
N2 0.061(4) 0.050(4) 0.040(3) -0.009(2) -0.005(3) 0.028(3)
C6 0.075(6) 0.063(5) 0.052(4) -0.007(3) -0.002(4) 0.036(5)
N3 0.045(3) 0.048(3) 0.039(3) 0.004(2) -0.005(2) 0.025(3)
C7 0.050(4) 0.043(4) 0.037(3) 0.002(3) 0.001(3) 0.025(3)
C8 0.057(4) 0.049(4) 0.050(3) -0.009(3) -0.008(3) 0.034(4)
C9 0.059(4) 0.034(4) 0.043(3) -0.001(3) 0.003(3) 0.021(3)
C10 0.042(4) 0.041(4) 0.047(3) 0.003(3) 0.001(3) 0.017(3)
C11 0.050(4) 0.046(4) 0.039(3) -0.005(3) -0.009(3) 0.029(4)
N4 0.044(3) 0.047(3) 0.048(3) 0.005(2) 0.001(2) 0.028(3)
C12 0.077(6) 0.060(5) 0.072(5) 0.018(4) 0.014(4) 0.045(5)
N5 0.048(3) 0.041(3) 0.053(3) 0.003(2) 0.002(3) 0.024(3)
C13 0.037(4) 0.044(4) 0.051(3) 0.001(3) 0.002(3) 0.020(3)
C14 0.064(5) 0.070(6) 0.067(4) -0.003(4) -0.010(4) 0.040(5)
C15 0.062(5) 0.087(6) 0.063(4) 0.001(4) 0.008(4) 0.045(5)
C16 0.048(4) 0.058(5) 0.053(4) -0.004(3) 0.008(3) 0.031(4)
C17 0.059(5) 0.049(4) 0.046(3) -0.005(3) -0.004(3) 0.030(4)
N6 0.060(4) 0.044(3) 0.041(3) -0.005(2) -0.002(2) 0.030(3)
C18 0.075(6) 0.053(5) 0.060(4) -0.011(4) -0.010(4) 0.032(4)
N7 0.050(4) 0.048(4) 0.044(3) -0.007(3) -0.005(2) 0.020(3)
C19 0.046(4) 0.058(5) 0.038(3) 0.003(3) 0.004(3) 0.025(4)
C20 0.057(5) 0.050(5) 0.056(4) -0.002(3) 0.006(3) 0.025(4)
C21 0.065(5) 0.055(5) 0.054(4) -0.010(3) 0.001(3) 0.029(4)
C22 0.069(5) 0.064(5) 0.039(3) -0.002(3) 0.008(3) 0.036(4)
C23 0.050(4) 0.052(5) 0.047(3) -0.001(3) 0.005(3) 0.020(4)
N8 0.074(4) 0.054(4) 0.047(3) 0.011(3) 0.004(3) 0.032(4)
C24 0.071(6) 0.052(5) 0.074(5) 0.006(4) 0.001(4) 0.021(5)
N9 0.067(5) 0.065(4) 0.042(3) -0.001(3) 0.009(3) 0.036(4)
C25 0.074(6) 0.064(5) 0.042(3) 0.002(3) 0.007(4) 0.032(5)
C26 0.067(5) 0.073(6) 0.056(4) 0.007(4) 0.010(4) 0.037(5)
C27 0.100(8) 0.074(6) 0.057(4) 0.003(4) 0.019(5) 0.053(6)
C28 0.090(7) 0.066(6) 0.047(4) -0.001(4) 0.011(4) 0.038(5)
C29 0.090(7) 0.080(6) 0.041(4) -0.005(4) 0.001(4) 0.050(5)
N10 0.068(5) 0.069(4) 0.047(3) -0.008(3) -0.006(3) 0.040(4)
C30 0.085(7) 0.093(7) 0.095(6) -0.013(5) -0.015(5) 0.050(6)
N11 0.066(4) 0.065(4) 0.044(3) -0.004(3) 0.003(3) 0.035(4)
C31 0.065(6) 0.064(5) 0.046(4) -0.016(3) -0.001(4) 0.027(5)
C32 0.082(7) 0.101(8) 0.060(5) -0.012(5) -0.002(5) 0.047(6)
C33 0.080(7) 0.134(10) 0.072(6) -0.003(6) 0.006(5) 0.054(8)
C34 0.084(7) 0.086(7) 0.063(5) -0.013(5) 0.006(5) 0.029(6)
C35 0.057(5) 0.062(5) 0.045(3) -0.016(3) -0.001(3) 0.026(4)
N12 0.071(4) 0.054(4) 0.048(3) -0.004(3) 0.014(3) 0.026(4)
C36 0.097(7) 0.066(6) 0.052(4) -0.010(4) 0.011(4) 0.040(5)
N13 0.066(4) 0.049(4) 0.043(3) -0.004(3) 0.009(3) 0.024(3)
C37 0.060(5) 0.062(5) 0.042(3) -0.008(3) 0.006(3) 0.024(4)
C38 0.117(8) 0.064(6) 0.057(4) 0.002(4) 0.017(5) 0.050(6)
C39 0.180(12) 0.099(8) 0.072(6) 0.006(5) 0.028(7) 0.088(9)
C40 0.136(9) 0.077(7) 0.054(4) 0.005(4) 0.021(5) 0.062(7)
C41 0.087(6) 0.050(5) 0.056(4) 0.000(4) 0.021(4) 0.027(5)
N14 0.074(5) 0.065(4) 0.041(3) -0.006(3) 0.009(3) 0.032(4)
C42 0.096(8) 0.117(8) 0.050(4) -0.008(5) -0.001(4) 0.057(7)
N15 0.058(4) 0.042(3) 0.051(3) -0.003(3) 0.013(3) 0.017(3)
C43 0.048(5) 0.046(4) 0.045(3) -0.004(3) 0.016(3) 0.014(3)
C44 0.067(5) 0.043(4) 0.046(3) 0.005(3) 0.024(3) 0.028(4)
C45 0.045(4) 0.046(4) 0.066(4) 0.000(3) 0.014(3) 0.019(4)
C46 0.063(5) 0.047(4) 0.050(4) 0.002(3) 0.010(3) 0.027(4)
C47 0.048(4) 0.045(4) 0.037(3) 0.001(3) 0.007(3) 0.016(3)
N16 0.053(4) 0.043(3) 0.043(3) -0.001(2) 0.007(2) 0.016(3)
C48 0.055(5) 0.062(5) 0.063(4) -0.014(4) 0.010(4) 0.011(4)
C49 0.047(4) 0.043(4) 0.042(3) 0.004(3) 0.005(3) 0.025(3)
C50 0.036(3) 0.038(4) 0.036(3) -0.001(2) -0.001(2) 0.020(3)
C51 0.041(4) 0.032(3) 0.032(3) 0.000(2) -0.005(2) 0.016(3)
C52 0.035(4) 0.050(4) 0.040(3) 0.000(3) -0.004(3) 0.023(3)
C53 0.057(5) 0.074(6) 0.041(3) 0.003(3) 0.011(3) 0.036(4)
C54 0.052(4) 0.057(5) 0.035(3) 0.002(3) 0.007(3) 0.028(4)
C55 0.060(5) 0.055(5) 0.035(3) 0.000(3) 0.002(3) 0.029(4)
C56 0.050(4) 0.053(5) 0.032(3) -0.001(3) 0.001(3) 0.025(4)
S1 0.0657(14) 0.0657(14) 0.0422(14) 0.000 0.000 0.0329(7)
O1 0.083(4) 0.072(4) 0.065(3) 0.007(3) 0.006(3) 0.040(3)
F11 0.085(3) 0.086(3) 0.063(2) -0.003(2) 0.005(2) 0.053(3)
C57 0.057(5) 0.057(5) 0.066(7) 0.000 0.000 0.029(3)
S2 0.0458(10) 0.0523(11) 0.0410(8) 0.0016(7) 0.0022(7) 0.0252(9)
O2 0.064(3) 0.051(3) 0.076(3) -0.003(3) -0.002(3) 0.034(3)
O3 0.047(3) 0.079(4) 0.043(2) 0.002(2) 0.006(2) 0.024(3)
O4 0.055(3) 0.061(3) 0.049(2) 0.007(2) 0.005(2) 0.032(3)
F21 0.057(4) 0.118(8) 0.067(3) 0.020(4) 0.017(3) 0.035(5)
F22 0.068(4) 0.071(4) 0.118(8) -0.014(5) -0.013(4) 0.014(3)
F23 0.063(4) 0.087(5) 0.094(5) 0.021(5) -0.013(3) 0.033(4)
C58 0.042(4) 0.073(6) 0.064(4) 0.012(4) 0.002(4) 0.026(4)
S3 0.0474(11) 0.0474(11) 0.0515(15) 0.000 0.000 0.0237(6)
O5 0.055(3) 0.053(3) 0.060(3) -0.005(2) -0.003(2) 0.022(3)
F31 0.060(3) 0.072(3) 0.062(2) 0.004(2) 0.008(2) 0.033(2)
C59 0.038(4) 0.038(4) 0.059(6) 0.000 0.000 0.019(2)
O9 0.159(9) 0.145(9) 0.152(8) 0.052(7) 0.019(7) 0.100(8)
C61 0.72(7) 0.18(2) 0.089(11) -0.016(12) -0.01(2) 0.26(4)
C62 0.25(3) 0.21(3) 0.46(6) -0.07(3) 0.03(3) 0.00(3)
C63 0.19(2) 0.21(2) 0.22(2) 0.156(18) 0.103(17) 0.151(19)
C64 0.116(11) 0.101(10) 0.173(14) 0.045(10) 0.001(10) 0.051(9)

loop_
_atom_type_symbol
_atom_type_description
_atom_type_scat_dispersion_real
_atom_type_scat_dispersion_imag
_atom_type_scat_source
C C 0.0033 0.0016 'International Tables Vol C Tables 4.2.6.8 and 6.1.1.4'
H H 0.0000 0.0000 'International Tables Vol C Tables 4.2.6.8 and 6.1.1.4'
N N 0.0061 0.0033 'International Tables Vol C Tables 4.2.6.8 and 6.1.1.4'
O O 0.0106 0.0060 'International Tables Vol C Tables 4.2.6.8 and 6.1.1.4'
F F 0.0171 0.0103 'International Tables Vol C Tables 4.2.6.8 and 6.1.1.4'
S S 0.1246 0.1234 'International Tables Vol C Tables 4.2.6.8 and 6.1.1.4'
Ag Ag -0.8971 1.1015 'International Tables Vol C Tables 4.2.6.8 and 6.1.1.4'

loop_
_geom_angle_atom_site_label_1
_geom_angle_atom_site_label_2
_geom_angle_atom_site_label_3
_geom_angle
_geom_angle_site_symmetry_1
_geom_angle_site_symmetry_3
C49 Ag1 N1 169.0(2) . .
C49 Ag1 O4 94.7(2) . .
N1 Ag1 O4 96.23(18) . .
C49 Ag1 Ag2 46.92(17) . .
N1 Ag1 Ag2 126.14(14) . .
O4 Ag1 Ag2 123.62(10) . .
C49 Ag2 N5 145.2(2) . .
C49 Ag2 Ag1 49.63(17) . .
N5 Ag2 Ag1 139.74(14) . .
C49 Ag2 Ag3 48.65(17) . .
N5 Ag2 Ag3 139.70(14) . .
Ag1 Ag2 Ag3 80.28(2) . .
C49 Ag3 C53 144.7(3) . .
C49 Ag3 O3 91.8(2) . .
C53 Ag3 O3 113.4(2) . .
C49 Ag3 Ag4 151.04(17) . .
C53 Ag3 Ag4 43.6(2) . .
O3 Ag3 Ag4 108.34(12) . .
C49 Ag3 Ag2 43.97(17) . .
C53 Ag3 Ag2 124.66(19) . .
O3 Ag3 Ag2 121.23(11) . .
Ag4 Ag3 Ag2 107.07(3) . .
C53 Ag4 N13 173.9(3) . .
C53 Ag4 Ag3 49.81(18) . .
N13 Ag4 Ag3 126.09(14) . .
C53 Ag4 Ag5 49.51(17) . .
N13 Ag4 Ag5 133.14(14) . .
Ag3 Ag4 Ag5 98.58(3) . .
N9 Ag5 C53 162.3(3) . .
N9 Ag5 C54 151.3(2) . .
C53 Ag5 C54 29.3(2) . .
N9 Ag5 Ag4 128.02(17) . .
C53 Ag5 Ag4 43.2(2) . .
C54 Ag5 Ag4 72.40(18) . .
C5 N1 C1 118.3(5) . .
C5 N1 Ag1 123.6(4) . .
C1 N1 Ag1 116.5(4) . .
N1 C1 N16 117.9(5) . .
N1 C1 C2 122.2(6) . .
N16 C1 C2 119.9(6) . .
C3 C2 C1 118.3(7) . .
C2 C3 C4 120.3(6) . .
C3 C4 C5 117.7(6) . .
N1 C5 C4 122.9(6) . .
N1 C5 N2 118.1(5) . .
C4 C5 N2 119.0(5) . .
C5 N2 C7 122.5(5) . .
C5 N2 C6 119.8(6) . .
C7 N2 C6 116.1(6) . .
C7 N3 C11 116.6(6) . .
N3 C7 C8 123.9(6) . .
N3 C7 N2 116.8(6) . .
C8 C7 N2 119.2(6) . .
C9 C8 C7 118.8(6) . .
C8 C9 C10 119.2(6) . .
C9 C10 C11 118.6(6) . .
N3 C11 N4 115.7(6) . .
N3 C11 C10 122.7(6) . .
N4 C11 C10 121.6(6) . .
C11 N4 C13 122.3(5) . .
C11 N4 C12 119.1(5) . .
C13 N4 C12 117.8(6) . .
C17 N5 C13 121.2(6) . .
C17 N5 Ag2 113.5(4) . .
C13 N5 Ag2 123.7(4) . .
N5 C13 N4 116.3(6) . .
N5 C13 C14 118.8(6) . .
N4 C13 C14 124.9(6) . .
C15 C14 C13 119.3(7) . .
C14 C15 C16 120.0(7) . .
C17 C16 C15 119.1(7) . .
N5 C17 C16 121.3(6) . .
N5 C17 N6 114.7(6) . .
C16 C17 N6 124.0(6) . .
C19 N6 C17 119.6(6) . .
C19 N6 C18 118.7(6) . .
C17 N6 C18 116.0(5) . .
C23 N7 C19 119.1(6) . .
N7 C19 C20 123.4(6) . .
N7 C19 N6 116.6(6) . .
C20 C19 N6 120.0(6) . .
C21 C20 C19 116.3(7) . .
C22 C21 C20 121.6(7) . .
C21 C22 C23 119.0(6) . .
N7 C23 N8 116.7(6) . .
N7 C23 C22 120.4(6) . .
N8 C23 C22 122.9(6) . .
C23 N8 C25 120.5(6) . .
C23 N8 C24 117.8(6) . .
C25 N8 C24 115.9(6) . .
C25 N9 C29 118.8(6) . .
C25 N9 Ag5 115.2(4) . .
C29 N9 Ag5 125.7(6) . .
N9 C25 C26 124.2(7) . .
N9 C25 N8 113.7(6) . .
C26 C25 N8 122.1(8) . .
C25 C26 C27 114.8(8) . .
C28 C27 C26 122.2(8) . .
C27 C28 C29 118.2(8) . .
N9 C29 C28 121.8(9) . .
N9 C29 N10 117.4(7) . .
C28 C29 N10 120.7(7) . .
C29 N10 C31 119.5(6) . .
C29 N10 C30 119.1(7) . .
C31 N10 C30 119.6(7) . .
C35 N11 C31 116.5(7) . .
N11 C31 C32 125.1(8) . .
N11 C31 N10 114.2(7) . .
C32 C31 N10 120.6(8) . .
C33 C32 C31 117.8(10) . .
C32 C33 C34 120.1(10) . .
C33 C34 C35 117.2(10) . .
N11 C35 N12 116.7(7) . .
N11 C35 C34 123.3(9) . .
N12 C35 C34 119.8(8) . .
C37 N12 C35 123.1(6) . .
C37 N12 C36 117.3(7) . .
C35 N12 C36 118.9(6) . .
C37 N13 C41 118.4(7) . .
C37 N13 Ag4 127.2(5) . .
C41 N13 Ag4 113.6(5) . .
N13 C37 N12 117.4(7) . .
N13 C37 C38 121.2(7) . .
N12 C37 C38 121.1(6) . .
C39 C38 C37 115.9(8) . .
C40 C39 C38 123.0(10) . .
C41 C40 C39 117.9(8) . .
C40 C41 N13 123.1(7) . .
C40 C41 N14 124.8(7) . .
N13 C41 N14 112.0(7) . .
C43 N14 C41 114.2(7) . .
C43 N14 C42 118.0(6) . .
C41 N14 C42 114.3(7) . .
C43 N15 C47 117.5(6) . .
N15 C43 C44 123.6(7) . .
N15 C43 N14 114.6(7) . .
C44 C43 N14 121.9(6) . .
C43 C44 C45 117.9(6) . .
C46 C45 C44 121.7(7) . .
C45 C46 C47 115.1(7) . .
N15 C47 N16 114.7(6) . .
N15 C47 C46 124.1(6) . .
N16 C47 C46 121.1(6) . .
C47 N16 C1 122.9(6) . .
C47 N16 C48 117.2(5) . .
C1 N16 C48 119.8(5) . .
C50 C49 Ag2 134.1(5) . .
C50 C49 Ag1 131.1(5) . .
Ag2 C49 Ag1 83.4(2) . .
C50 C49 Ag3 98.2(4) . .
Ag2 C49 Ag3 87.4(2) . .
Ag1 C49 Ag3 116.4(3) . .
C49 C50 C51 177.0(7) . .
C52 C51 C52 119.4(6) . 2_665
C52 C51 C50 121.5(6) . .
C52 C51 C50 119.0(6) 2_665 .
C51 C52 C51 120.6(6) . 3_565
C54 C53 Ag4 171.1(6) . .
C54 C53 Ag3 100.2(5) . .
Ag4 C53 Ag3 86.6(3) . .
C54 C53 Ag5 84.8(5) . .
Ag4 C53 Ag5 87.3(3) . .
Ag3 C53 Ag5 166.5(4) . .
C53 C54 C55 178.2(8) . .
C53 C54 Ag5 65.9(4) . .
C55 C54 Ag5 114.9(4) . .
C56 C55 C56 119.7(8) 3_565 .
C56 C55 C54 122.5(7) 3_565 .
C56 C55 C54 117.7(7) . .
C55 C56 C55 120.3(8) 2_665 .
O1 S1 O1 114.95(17) . 2_665
O1 S1 O1 114.95(17) . 3_565
O1 S1 O1 114.94(17) 2_665 3_565
O1 S1 C57 103.2(2) . .
O1 S1 C57 103.2(2) 2_665 .
O1 S1 C57 103.2(2) 3_565 .
F11 C57 F11 107.1(6) 2_665 3_565
F11 C57 F11 107.1(6) 2_665 .
F11 C57 F11 107.1(6) 3_565 .
F11 C57 S1 111.7(6) 2_665 .
F11 C57 S1 111.7(6) 3_565 .
F11 C57 S1 111.8(6) . .
O2 S2 O3 114.0(3) . .
O2 S2 O4 115.2(3) . .
O3 S2 O4 115.4(3) . .
O2 S2 C58 104.2(3) . .
O3 S2 C58 102.8(3) . .
O4 S2 C58 102.9(3) . .
S2 O3 Ag3 127.8(3) . .
S2 O4 Ag1 119.3(3) . .
F22 C58 F23 106.3(7) . .
F22 C58 F21 107.3(7) . .
F23 C58 F21 107.5(7) . .
F22 C58 F21' 84(2) . .
F23 C58 F21' 117(3) . .
F21 C58 F21' 24(2) . .
F22 C58 F23' 133(3) . .
F23 C58 F23' 27(3) . .
F21 C58 F23' 91(2) . .
F21' C58 F23' 109(2) . .
F22 C58 F22' 29(3) . .
F23 C58 F22' 81(3) . .
F21 C58 F22' 130(3) . .
F21' C58 F22' 109(2) . .
F23' C58 F22' 108(2) . .
F22 C58 S2 112.8(6) . .
F23 C58 S2 112.4(6) . .
F21 C58 S2 110.2(6) . .
F21' C58 S2 120(3) . .
F23' C58 S2 100(3) . .
F22' C58 S2 111(4) . .
O5 S3 O5 115.21(16) . 3_565
O5 S3 O5 115.21(16) . 2_665
O5 S3 O5 115.20(16) 3_565 2_665
O5 S3 C59 102.8(2) . .
O5 S3 C59 102.9(2) 3_565 .
O5 S3 C59 102.9(2) 2_665 .
F31 C59 F31 106.6(5) . 2_665
F31 C59 F31 106.6(5) . 3_565
F31 C59 F31 106.6(5) 2_665 3_565
F31 C59 S3 112.2(5) . .
F31 C59 S3 112.2(5) 2_665 .
F31 C59 S3 112.2(5) 3_565 .
C63 O9 C61 123(2) . .
O9 C61 C62 106.0(19) . .
O9 C63 C64 108.7(15) . .

loop_
_geom_bond_atom_site_label_1
_geom_bond_atom_site_label_2
_geom_bond_distance
_geom_bond_site_symmetry_2
Ag1 C49 2.195(6) .
Ag1 N1 2.242(5) .
Ag1 O4 2.544(5) .
Ag1 Ag2 2.8627(8) .
Ag2 C49 2.105(7) .
Ag2 N5 2.209(6) .
Ag2 Ag3 3.0285(9) .
Ag3 C49 2.276(6) .
Ag3 C53 2.284(6) .
Ag3 O3 2.431(5) .
Ag3 Ag4 2.9849(8) .
Ag4 C53 2.063(9) .
Ag4 N13 2.147(6) .
Ag4 Ag5 3.0109(9) .
Ag5 N9 2.208(6) .
Ag5 C53 2.292(6) .
Ag5 C54 2.501(6) .
N1 C5 1.330(8) .
N1 C1 1.344(9) .
C1 N16 1.395(8) .
C1 C2 1.398(9) .
C2 C3 1.368(10) .
C3 C4 1.380(10) .
C4 C5 1.398(9) .
C5 N2 1.399(9) .
N2 C7 1.423(8) .
N2 C6 1.456(8) .
N3 C7 1.344(8) .
N3 C11 1.363(8) .
C7 C8 1.388(9) .
C8 C9 1.377(10) .
C9 C10 1.384(9) .
C10 C11 1.401(9) .
C11 N4 1.381(8) .
N4 C13 1.385(8) .
N4 C12 1.474(9) .
N5 C17 1.349(8) .
N5 C13 1.351(8) .
C13 C14 1.419(10) .
C14 C15 1.359(11) .
C15 C16 1.400(11) .
C16 C17 1.353(10) .
C17 N6 1.419(9) .
N6 C19 1.396(8) .
N6 C18 1.439(9) .
N7 C23 1.334(8) .
N7 C19 1.344(8) .
C19 C20 1.387(10) .
C20 C21 1.387(10) .
C21 C22 1.341(10) .
C22 C23 1.419(10) .
C23 N8 1.382(9) .
N8 C25 1.403(9) .
N8 C24 1.481(10) .
N9 C25 1.331(10) .
N9 C29 1.359(9) .
C25 C26 1.377(10) .
C26 C27 1.435(12) .
C27 C28 1.342(13) .
C28 C29 1.385(11) .
C29 N10 1.402(11) .
N10 C31 1.419(10) .
N10 C30 1.484(11) .
N11 C35 1.308(10) .
N11 C31 1.333(11) .
C31 C32 1.389(12) .
C32 C33 1.335(14) .
C33 C34 1.392(14) .
C34 C35 1.421(12) .
C35 N12 1.409(10) .
N12 C37 1.379(9) .
N12 C36 1.494(10) .
N13 C37 1.356(9) .
N13 C41 1.357(9) .
C37 C38 1.408(11) .
C38 C39 1.380(12) .
C39 C40 1.354(12) .
C40 C41 1.345(12) .
C41 N14 1.441(9) .
N14 C43 1.402(9) .
N14 C42 1.476(11) .
N15 C43 1.343(8) .
N15 C47 1.345(8) .
C43 C44 1.354(10) .
C44 C45 1.394(10) .
C45 C46 1.382(9) .
C46 C47 1.410(10) .
C47 N16 1.389(8) .
N16 C48 1.479(9) .
C49 C50 1.212(8) .
C50 C51 1.436(9) .
C51 C52 1.394(9) .
C51 C52 1.403(9) 2_665
C52 C51 1.403(9) 3_565
C53 C54 1.227(10) .
C54 C55 1.426(11) .
C55 C56 1.388(10) 3_565
C55 C56 1.407(10) .
C56 C55 1.388(10) 2_665
S1 O1 1.467(6) .
S1 O1 1.467(6) 2_665
S1 O1 1.467(6) 3_565
S1 C57 1.807(13) .
F11 C57 1.329(6) .
C57 F11 1.329(6) 2_665
C57 F11 1.329(6) 3_565
S2 O2 1.426(5) .
S2 O3 1.432(5) .
S2 O4 1.447(5) .
S2 C58 1.812(8) .
F21 C58 1.323(8) .
F22 C58 1.309(8) .
F23 C58 1.319(8) .
F21' C58 1.42(5) .
F22' C58 1.43(5) .
F23' C58 1.42(5) .
S3 O5 1.444(5) .
S3 O5 1.444(5) 3_565
S3 O5 1.444(5) 2_665
S3 C59 1.810(12) .
F31 C59 1.345(6) .
C59 F31 1.345(6) 2_665
C59 F31 1.345(6) 3_565
O9 C63 1.45(2) .
O9 C61 1.48(3) .
C61 C62 1.71(4) .
C63 C64 1.48(3) .

loop_
_platon_squeeze_void_nr
_platon_squeeze_void_average_x
_platon_squeeze_void_average_y
_platon_squeeze_void_average_z
_platon_squeeze_void_volume
_platon_squeeze_void_count_electrons
_platon_squeeze_void_content
1 0.000 0.000 0.000 13 12 ' '
2 -0.017 -0.025 0.083 3839 1716 ' '
3 -0.006 -0.005 0.250 3839 1721 ' '
4 0.058 0.524 0.417 3839 1716 ' '
5 0.000 0.000 0.500 13 12 ' '
6 -0.018 0.005 0.583 3839 1720 ' '
7 -0.006 -0.003 0.750 3839 1717 ' '
8 0.058 0.532 0.916 3839 1720 ' '
9 0.333 0.667 0.167 13 13 ' '
10 0.333 0.667 0.667 13 13 ' '
11 0.667 0.333 0.333 13 12 ' '
12 0.667 0.333 0.833 13 12 ' '
